data_9013303
loop_
_publ_author_name
'Fang, Q.'
'Bai, W.'
'Yang, J.'
'Xu, X.'
'Li, G.'
'Shi, N.'
'Xiong, M.'
'Rong, H.'

_publ_section_title
;
 Qusong (WC): A new mineral
;
_journal_name_full 'American Mineralogist'
_journal_page_first 387
_journal_page_last 290
_journal_paper_doi 10.2138/am.2009.3015
_journal_volume 94
_journal_year 2009
_chemical_compound_source 'Luobusa ophiolite, Qusong County, Tibet, China'
_chemical_formula_structural WC
_chemical_formula_sum 'C W'
_chemical_name_mineral Qusongite
_space_group_IT_number 187
_symmetry_space_group_name_Hall 'P -6 2'
_symmetry_space_group_name_H-M 'P -6 m 2'
_cell_angle_alpha 90
_cell_angle_beta 90
_cell_angle_gamma 120
_cell_length_a 2.902
_cell_length_b 2.902
_cell_length_c 2.831
_cell_formula_units_Z 1
_cell_volume 20.647
_database_code_amcsd 0004855
_exptl_crystal_density_diffrn 15.752
_cod_original_formula_sum 'W C'
_cod_database_code 9013303

loop_
_space_group_symop_operation_xyz
x,y,z
x,x-y,-z
-x+y,-x,-z
-y,-x,z
-y,x-y,z
-x+y,y,-z
x,y,-z
x,x-y,z
-x+y,-x,z
-y,-x,-z
-y,x-y,-z
-x+y,y,z

loop_
_atom_site_label
_atom_site_fract_x
_atom_site_fract_y
_atom_site_fract_z
W 0.00000 0.00000 0.00000
C 0.66667 0.33333 0.50000

loop_
_cod_related_entry_id
_cod_related_entry_database
_cod_related_entry_code
1 AMCSD 0004855
